data_2003822
loop_
_publ_author_name
'Carugo, O.'
'Castellani, C. B.'
'Perotti, A.'

_publ_section_title
;
 Mono- and Diprotonated 1,4-Dihydrazinophthalazine:
 C~8~H~11~N~6~^+^.Cl^{-^} and C~8~H~12~N~6~^2+^.2Cl^{-^}.2H~2~O
;
_journal_issue 8
_journal_name_full 'Acta Crystallographica Section C'
_journal_page_first 1683
_journal_page_last 1687
_journal_paper_doi 10.1107/S0108270195000187
_journal_volume 51
_journal_year 1995
_chemical_formula_moiety 'C8 H11 N6 , Cl'
_chemical_formula_sum 'C8 H11 Cl N6'
_chemical_formula_weight 226.67
_space_group_IT_number 14
_symmetry_cell_setting monoclinic
_symmetry_space_group_name_Hall '-P 2ybc'
_symmetry_space_group_name_H-M 'P 1 21/c 1'
_atom_type_scat_source IntTabIV
_cell_angle_alpha 90
_cell_angle_beta 129.53(6)
_cell_angle_gamma 90
_cell_formula_units_Z 8
_cell_length_a 19.100(2)
_cell_length_b 9.826(1)
_cell_length_c 13.411(1)
_cell_measurement_reflns_used 25
_cell_measurement_temperature 293
_cell_measurement_theta_max 45
_cell_measurement_theta_min 35
_cell_volume 1941.3(17)
_diffrn_measurement_device 'Enraf-Nonius CAD-4'
_diffrn_measurement_method \w-2\q
_diffrn_radiation_type CuK\a
_diffrn_radiation_wavelength 1.54184
_diffrn_reflns_av_R_equivalents 0.021
_diffrn_reflns_limit_h_max 16
_diffrn_reflns_limit_h_min 0
_diffrn_reflns_limit_k_max 11
_diffrn_reflns_limit_k_min 0
_diffrn_reflns_limit_l_max 18
_diffrn_reflns_limit_l_min -18
_diffrn_reflns_number 3991
_diffrn_reflns_theta_max 70
_diffrn_standards_decay_% -7.9
_diffrn_standards_interval_time 120
_diffrn_standards_number 3
_exptl_absorpt_coefficient_mu 3.340
_exptl_absorpt_correction_T_max 0.99
_exptl_absorpt_correction_T_min 0.79
_exptl_absorpt_correction_type 'empirical (North, Phillips & Mathews, 1968)'
_exptl_crystal_colour orange
_exptl_crystal_density_diffrn 1.55
_exptl_crystal_description prism
_exptl_crystal_size_max 0.50
_exptl_crystal_size_mid 0.40
_exptl_crystal_size_min 0.30
_refine_diff_density_max 0.17
_refine_diff_density_min -0.18
_refine_ls_extinction_method none
_refine_ls_goodness_of_fit_obs 0.899
_refine_ls_hydrogen_treatment refall
_refine_ls_number_parameters 359
_refine_ls_number_reflns 2636
_refine_ls_R_factor_obs 0.047
_refine_ls_shift/esd_max 0.03
_refine_ls_structure_factor_coef F
_refine_ls_weighting_details 'w = 1/\s^2^(F)'
_refine_ls_weighting_scheme calc
_refine_ls_wR_factor_obs 0.031
_reflns_number_observed 2636
_reflns_number_total 3661
_reflns_observed_criterion I>2\s(I)
_cod_data_source_file na1131.cif
_cod_data_source_block na1131a
_cod_depositor_comments
;
 Adding the _atom_site_type_symbol data item.

 Antanas Vaitkus,
 2017-01-19

The following automatic conversions were performed:

'_refine_ls_weighting_scheme' value '1/\s^2^(F)' was changed to
'calc'. New tag '_refine_ls_weighting_details' was created. The value
of the new tag was set to 'w = 1/\s^2^(F)'.

Automatic conversion script
Id: cif_fix_values 3143 2015-03-26 13:38:13Z robertas 
;
_cod_original_cell_volume 1941.3(3)
_cod_original_sg_symbol_H-M 'P 21/c'
_cod_database_code 2003822

loop_
_symmetry_equiv_pos_as_xyz
x,y,z
x,1/2-y,1/2+z
-x,-y,-z
-x,1/2+y,1/2-z

loop_
_atom_site_label
_atom_site_type_symbol
_atom_site_fract_x
_atom_site_fract_y
_atom_site_fract_z
_atom_site_B_iso_or_equiv
Cl1 Cl .10443(5) .13331(8) .69653(6) 3.83(2)
Cl2 Cl .38667(4) .18299(8) .79150(6) 3.44(2)
N1A N .6877(1) .2500(3) .0323(2) 2.81(5)
N2A N .6894(1) .3906(3) .0451(2) 2.81(5)
N3A N .6407(2) .0437(3) .0508(2) 3.42(6)
N4A N .6856(2) -.0249(3) .0130(2) 3.91(6)
N5A N .6691(1) .5940(3) .1068(2) 3.22(6)
N6A N .7150(1) .6570(3) .0670(2) 3.55(6)
C1A C .6465(2) .1816(3) .0655(2) 2.64(7)
C2A C .6040(2) .2457(3) .1134(2) 2.53(6)
C3A C .5580(2) .1714(3) .1453(3) 3.24(7)
C4A C .5202(2) .2382(4) .1923(3) 3.48(7)
C5A C .5268(2) .3791(4) .2074(3) 3.58(7)
C6A C .5721(2) .4544(3) .1759(2) 3.20(7)
C7A C .6104(2) .3874(3) .1285(2) 2.51(6)
C8A C .6574(2) .4607(3) .0932(2) 2.51(6)
N1B N .1906(1) -.0594(2) .0413(2) 2.83(5)
N2B N .1968(1) -.1999(2) .0559(2) 2.77(5)
N3B N .1422(1) .1416(3) .0636(2) 3.18(6)
N4B N .1741(1) .2129(3) .0071(2) 3.26(6)
N5B N .1746(1) -.4101(3) .1084(2) 3.19(6)
N6B N .2199(1) -.4735(3) .0676(2) 3.13(5)
C1B C .1517(2) .0048(3) .0801(2) 2.51(6)
C2B C .1162(2) -.0640(3) .1361(2) 2.43(6)
C3B C .0785(2) .0071(3) .1828(2) 2.91(7)
C4B C .0465(2) -.0641(3) .2362(3) 3.30(7)
C5B C .0513(2) -.2058(3) .2429(3) 3.33(7)
C6B C .0884(2) -.2776(3) .1977(2) 3.12(7)
C7B C .1213(2) -.2063(3) .1443(2) 2.53(6)
C8B C .1648(2) -.2754(3) .1008(2) 2.58(6)
HN2A H .715(2) .443(4) .020(3) 4(1)
HN3A H .618(2) -.002(4) .083(3) 4(1)
HN4A1 H .670(2) .028(5) -.059(3) 4(1)
HN4A2 H .750(2) -.025(5) .084(3) 5(1)
HN5A H .650(2) .641(4) .143(3) 4(1)
HN6A1 H .682(2) .725(5) .018(3) 5(1)
HN6A2 H .768(2) .718(5) .147(3) 4(1)
H3A H .553(2) .074(4) .134(3) 4(1)
H4A H .489(2) .189(5) .214(3) 4(1)
H5A H .500(2) .423(4) .239(3) 4(1)
H6A H .577(2) .550(4) .187(3) 4(1)
HN2B H .217(2) -.248(4) .024(3) 4(1)
HN3B H .119(2) .192(4) .087(3) 4(1)
HN4B1 H .135(2) .169(5) -.082(3) 5(1)
HN4B2 H .232(2) .197(5) .043(3) 5(1)
HN5B H .151(2) -.470(5) .126(3) 4(1)
HN6B1 H .182(2) -.554(4) .019(3) 4(1)
HN6B2 H .282(2) -.525(5) .147(3) 4(1)
H3B H .076(2) .104(4) .179(3) 3.3(9)
H4B H .021(2) -.017(4) .267(3) 4(1)
H5B H .027(2) -.252(4) .277(3) 4(1)
H6B H .092(2) -.376(4) .203(3) 4(1)

loop_
_geom_angle_atom_site_label_1
_geom_angle_atom_site_label_2
_geom_angle_atom_site_label_3
_geom_angle
_geom_angle_publ_flag
N2A N1A C1A 116.1(3) no
N1A N2A C8A 126.4(3) no
N4A N3A C1A 121.0(3) no
N6A N5A C8A 117.8(3) no
N1A C1A N3A 118.1(3) no
N1A C1A C2A 123.4(3) no
N3A C1A C2A 118.4(3) no
C1A C2A C3A 122.8(3) no
C1A C2A C7A 118.1(3) no
C3A C2A C7A 119.1(3) no
C2A C3A C4A 120.0(3) no
C3A C4A C5A 120.8(4) no
C4A C5A C6A 120.0(4) no
C5A C6A C7A 119.5(3) no
C2A C7A C6A 120.7(3) no
C2A C7A C8A 117.5(3) no
C6A C7A C8A 121.8(3) no
N2A C8A N5A 119.5(3) no
N2A C8A C7A 118.3(3) no
N5A C8A C7A 122.2(3) no
N2B N1B C1B 116.2(3) no
N1B N2B C8B 126.8(3) no
N4B N3B C1B 121.1(3) no
N6B N5B C8B 119.6(3) no
N1B C1B N3B 117.7(3) no
N1B C1B C2B 123.3(3) no
N3B C1B C2B 119.0(3) no
C1B C2B C3B 122.5(3) no
C1B C2B C7B 118.1(3) no
C3B C2B C7B 119.4(3) no
C2B C3B C4B 119.8(3) no
C3B C4B C5B 120.3(4) no
C4B C5B C6B 120.7(4) no
C5B C6B C7B 119.3(3) no
C2B C7B C6B 120.4(3) no
C2B C7B C8B 117.6(3) no
C6B C7B C8B 121.9(3) no
N2B C8B N5B 120.6(3) no
N2B C8B C7B 117.9(3) no
N5B C8B C7B 121.5(3) no

loop_
_geom_bond_atom_site_label_1
_geom_bond_atom_site_label_2
_geom_bond_distance
_geom_bond_publ_flag
N1A N2A 1.390(3) no
N1A C1A 1.311(5) no
N2A C8A 1.329(5) no
N3A N4A 1.414(5) no
N3A C1A 1.364(4) no
N5A N6A 1.428(5) no
N5A C8A 1.321(4) no
C1A C2A 1.458(5) no
C2A C3A 1.404(5) no
C2A C7A 1.401(4) no
C3A C4A 1.389(6) no
C4A C5A 1.393(5) no
C5A C6A 1.393(6) no
C6A C7A 1.402(5) no
C7A C8A 1.447(5) no
N1B N2B 1.389(3) no
N1B C1B 1.308(5) no
N2B C8B 1.324(5) no
N3B N4B 1.424(5) no
N3B C1B 1.355(4) no
N5B N6B 1.428(5) no
N5B C8B 1.332(4) no
C1B C2B 1.459(5) no
C2B C3B 1.403(5) no
C2B C7B 1.401(4) no
C3B C4B 1.390(5) no
C4B C5B 1.395(5) no
C5B C6B 1.382(6) no
C6B C7B 1.405(5) no
C7B C8B 1.453(5) no
